data_4000136
loop_
_publ_author_name
'Homayoun Nozary'
'Claude Piguet'
'Jean-Pierre Rivera'
'Paul Tissot'
'Pierre-Yves Morgantini'
'Jacques Weber'
'Bernardinelli, G\'erald'
'Jean-Claude G. B&#x0081;nzli'
'Robert Deschenaux'
'Bertrand Donnio'
'Daniel Guillon'

_publ_section_title
;
Aromatic Bent-Core Liquid Crystals: an Opportunity for Introducing
Terdentate Binding Units into Mesophases
;
_journal_name_full 'Chemistry of Materials'
_journal_year 2002
_chemical_formula_moiety
;
Lu (C75 H85 N5 O10) (C F3 C O2)3 (H2 O)
;
_chemical_formula_sum 'C81 H87 F9 Lu N5 O17'
_chemical_formula_weight 1748.7
_space_group_IT_number 2
_symmetry_cell_setting triclinic
_symmetry_space_group_name_Hall '-P 1'
_symmetry_space_group_name_H-M 'P -1'
_cell_angle_alpha 75.803(11)
_cell_angle_beta 79.667(11)
_cell_angle_gamma 89.016(10)
_cell_formula_units_Z 2
_cell_length_a 13.6773(11)
_cell_length_b 14.6177(11)
_cell_length_c 20.809(2)
_cell_measurement_reflns_used 7996
_cell_measurement_temperature 200
_cell_measurement_theta_max 25.9
_cell_measurement_theta_min 2.0
_cell_volume 3966.3(7)
_diffrn_detector_area_resol_mean 6
_diffrn_measurement_device_type 'Stoe Ipds'
_diffrn_measurement_method \f
_diffrn_radiation_type MoK\a
_diffrn_radiation_wavelength .71073
_diffrn_reflns_av_R_equivalents .067
_diffrn_reflns_limit_h_max 16
_diffrn_reflns_limit_h_min -16
_diffrn_reflns_limit_k_max 17
_diffrn_reflns_limit_k_min -17
_diffrn_reflns_limit_l_max 25
_diffrn_reflns_limit_l_min -25
_diffrn_reflns_number .391100+05
_diffrn_reflns_theta_max 25.9
_diffrn_standards_decay_% 0
_exptl_absorpt_coefficient_mu 1.34
_exptl_absorpt_correction_T_max .9517
_exptl_absorpt_correction_T_min .7843
_exptl_absorpt_correction_type numerical
_exptl_absorpt_process_details 'XRED; Stoe & Cie, 1999'
_exptl_crystal_colour colorless
_exptl_crystal_density_diffrn 1.464
_exptl_crystal_density_meas ?
_exptl_crystal_description plate
_exptl_crystal_size_max .30
_exptl_crystal_size_mid .11
_exptl_crystal_size_min .04
_refine_diff_density_max 1.195
_refine_diff_density_min -2.265
_refine_ls_abs_structure_details none
_refine_ls_abs_structure_Flack none
_refine_ls_extinction_method none
_refine_ls_goodness_of_fit_ref .989
_refine_ls_hydrogen_treatment
;
Observed and refined with a fixed value of Uiso for hydrogen atoms
of the water molecule.
All other H atoms calculated.
;
_refine_ls_number_parameters 1051
_refine_ls_number_reflns 9083
_refine_ls_R_factor_gt .041
_refine_ls_shift/su_max .019
_refine_ls_structure_factor_coef F
_refine_ls_weighting_details \w=1/[\s^2^(Fo)+0.0003(Fo^2^)]
_refine_ls_weighting_scheme calc
_refine_ls_wR_factor_ref .04
_reflns_number_gt 9083
_reflns_number_total .143570+05
_reflns_threshold_expression 'refl observed if Fo > 4.0 \s(Fo)'
_cod_depositor_comments
;
The following automatic conversions were performed:

'_exptl_crystal_density_meas' value 'not_measured' was changed to '?'
- the value is perceived as not measured.

Automatic conversion script
Id: cif_fix_values 3008 2015-01-20 13:52:24Z robertas 
;
_cod_original_formula_sum 'C81 H87 N5 O17 F9 Lu'
_cod_database_code 4000136

loop_
_symmetry_equiv_pos_as_xyz
+x,+y,+z
-x,-y,-z

loop_
_atom_site_label
_atom_site_fract_x
_atom_site_fract_y
_atom_site_fract_z
_atom_site_U_iso_or_equiv
_atom_site_occupancy
_atom_site_adp_type
Lu .361206(19) .15243(3) .548913(16) .02354(17) 1.00000 Uani
O01 .3956(4) -.0036(4) .5617(3) .036(4) 1.00000 Uani
O1 .7719(3) .5280(4) .3771(3) .044(4) 1.00000 Uani
O2 .8599(3) .4714(4) .4607(3) .046(4) 1.00000 Uani
O3 1.1063(3) .8397(4) .2712(3) .047(4) 1.00000 Uani
O4 1.2411(4) .7579(4) .2410(3) .051(4) 1.00000 Uani
O5 1.3818(4) 1.1920(4) .1220(3) .056(5) 1.00000 Uani
O6 -.0367(3) -.2278(4) .7283(3) .040(4) 1.00000 Uani
O7 .0389(4) -.3218(4) .6637(3) .049(4) 1.00000 Uani
O8 -.3204(4) -.5934(4) .8455(3) .058(5) 1.00000 Uani
O9 -.4571(4) -.5145(5) .8254(4) .086(6) 1.00000 Uani
O10 -.6277(4) -.9302(4) .9768(3) .063(5) 1.00000 Uani
N1 .2326(3) .2657(4) .5086(3) .026(4) 1.00000 Uani
N2 .4313(3) .3033(4) .4725(3) .027(4) 1.00000 Uani
N3 .4154(3) .4593(4) .4333(3) .026(4) 1.00000 Uani
N4 .1920(3) .0885(4) .5841(3) .029(4) 1.00000 Uani
N5 .0280(3) .0920(4) .5850(3) .029(4) 1.00000 Uani
C1 .2616(4) .3501(4) .4666(3) .026(5) 1.00000 Uani
C2 .1980(5) .4061(5) .4279(4) .035(6) 1.00000 Uani
C3 .1018(4) .3709(5) .4345(4) .036(5) 1.00000 Uani
C4 .0720(4) .2844(5) .4771(4) .035(6) 1.00000 Uani
C5 .1381(4) .2324(5) .5147(3) .027(5) 1.00000 Uani
C6 .3688(4) .3724(4) .4583(3) .026(5) 1.00000 Uani
C7 .5261(4) .3454(5) .4520(4) .029(5) 1.00000 Uani
C8 .6207(5) .3065(5) .4473(4) .035(5) 1.00000 Uani
C9 .7019(5) .3672(5) .4234(4) .038(6) 1.00000 Uani
C10 .6894(5) .4648(5) .4049(4) .034(5) 1.00000 Uani
C11 .5981(4) .5068(5) .4061(4) .034(5) 1.00000 Uani
C12 .5159(4) .4435(5) .4286(4) .028(5) 1.00000 Uani
C13 .8499(4) .5275(5) .4086(4) .034(5) 1.00000 Uani
C14 .9193(4) .6080(5) .3718(4) .032(5) 1.00000 Uani
C15 1.0123(4) .6140(5) .3901(4) .035(5) 1.00000 Uani
C16 1.0785(4) .6888(5) .3551(4) .036(5) 1.00000 Uani
C17 1.0481(5) .7579(5) .3041(4) .037(5) 1.00000 Uani
C18 .9559(5) .7554(5) .2861(4) .041(6) 1.00000 Uani
C19 .8909(5) .6789(5) .3208(4) .041(6) 1.00000 Uani
C20 1.2019(5) .8325(6) .2397(4) .039(6) 1.00000 Uani
C21 1.2483(5) .9268(5) .2068(3) .033(5) 1.00000 Uani
C22 1.3504(5) .9347(5) .1860(4) .041(6) 1.00000 Uani
C23 1.3991(5) 1.0216(6) .1579(4) .046(6) 1.00000 Uani
C24 1.3426(5) 1.1017(6) .1485(4) .040(6) 1.00000 Uani
C25 1.2400(5) 1.0951(6) .1679(4) .046(6) 1.00000 Uani
C26 1.1924(5) 1.0082(6) .1978(4) .043(6) 1.00000 Uani
C27 1.4887(6) 1.2041(6) .1079(5) .056(7) 1.00000 Uani
C28 1.5114(6) 1.3091(6) .0797(4) .055(7) 1.00000 Uani
C29 1.6245(5) 1.3296(6) .0576(5) .058(7) 1.00000 Uani
C30 1.6479(5) 1.4349(6) .0308(4) .054(7) 1.00000 Uani
C31 1.7592(5) 1.4592(6) .0080(5) .058(7) 1.00000 Uani
C32 1.7816(5) 1.5647(6) -.0160(4) .047(6) 1.00000 Uani
C33 1.8924(5) 1.5892(6) -.0404(4) .052(7) 1.00000 Uani
C34 1.9140(5) 1.6956(5) -.0689(4) .049(6) 1.00000 Uani
C35 2.0225(5) 1.7252(6) -.0900(5) .055(7) 1.00000 Uani
C36 2.0394(6) 1.8313(6) -.1185(4) .054(7) 1.00000 Uani
C37 2.1502(7) 1.8620(7) -.1375(5) .076(9) 1.00000 Uani
C38 2.1640(9) 1.9685(8) -.1670(6) .106(11) 1.00000 Uani
C39 .3750(5) .5538(5) .4115(4) .035(5) 1.00000 Uani
C40 .3815(5) .5824(6) .3352(4) .048(6) 1.00000 Uani
C41 .1193(4) .1384(5) .5612(4) .028(5) 1.00000 Uani
C42 .1487(4) .0035(5) .6242(4) .029(5) 1.00000 Uani
C43 .1902(4) -.0767(5) .6600(4) .039(6) 1.00000 Uani
C44 .1286(5) -.1551(5) .6932(4) .040(6) 1.00000 Uani
C45 .0264(5) -.1499(5) .6913(4) .036(6) 1.00000 Uani
C46 -.0179(5) -.0719(5) .6590(4) .034(5) 1.00000 Uani
C47 .0473(4) .0052(5) .6248(4) .029(5) 1.00000 Uani
C48 -.0267(5) -.3092(5) .7064(4) .035(5) 1.00000 Uani
C49 -.1071(5) -.3804(5) .7451(4) .033(5) 1.00000 Uani
C50 -.0957(4) -.4732(5) .7403(4) .038(6) 1.00000 Uani
C51 -.1701(5) -.5419(5) .7716(4) .043(6) 1.00000 Uani
C52 -.2537(5) -.5163(5) .8102(4) .041(6) 1.00000 Uani
C53 -.2678(5) -.4246(5) .8159(4) .043(6) 1.00000 Uani
C54 -.1932(5) -.3564(5) .7838(4) .041(6) 1.00000 Uani
C55 -.4180(6) -.5856(6) .8489(5) .055(7) 1.00000 Uani
C56 -.4724(6) -.6765(6) .8842(4) .045(6) 1.00000 Uani
C57 -.4251(5) -.7604(6) .9086(4) .052(7) 1.00000 Uani
C58 -.4802(5) -.8421(6) .9396(4) .049(6) 1.00000 Uani
C59 -.5834(5) -.8413(6) .9462(4) .046(6) 1.00000 Uani
C60 -.6312(5) -.7618(6) .9239(5) .056(7) 1.00000 Uani
C61 -.5753(6) -.6788(6) .8916(4) .055(7) 1.00000 Uani
C62 -.7337(5) -.9385(6) .9878(4) .049(6) 1.00000 Uani
C63 -.7593(5) -1.0426(6) 1.0187(5) .056(7) 1.00000 Uani
C64 -.8679(6) -1.0687(6) 1.0376(4) .056(7) 1.00000 Uani
C65 -.8869(6) -1.1742(6) 1.0695(5) .058(7) 1.00000 Uani
C66 -.9944(6) -1.2087(6) 1.0877(4) .052(6) 1.00000 Uani
C67 -1.0090(6) -1.3138(6) 1.1192(4) .059(7) 1.00000 Uani
C68 -1.1143(6) -1.3496(6) 1.1391(4) .053(6) 1.00000 Uani
C69 -1.1288(6) -1.4552(6) 1.1723(5) .060(7) 1.00000 Uani
C70 -1.2339(6) -1.4895(6) 1.1945(4) .060(7) 1.00000 Uani
C71 -1.2513(6) -1.5950(6) 1.2254(4) .058(7) 1.00000 Uani
C72 -1.3584(6) -1.6272(7) 1.2462(5) .070(8) 1.00000 Uani
C73 -1.3765(7) -1.7321(8) 1.2718(6) .085(9) 1.00000 Uani
C74 -.0734(4) .1180(5) .5734(4) .032(5) 1.00000 Uani
C75 -.0984(5) .0895(6) .5128(4) .044(6) 1.00000 Uani
C1a .3463(4) .1791(6) .6753(4) .033(6) 1.00000 Uani
C2a .3500(5) .1960(6) .7448(4) .043(6) 1.00000 Uani
O1a .3423(3) .0959(4) .6709(3) .041(4) 1.00000 Uani
O2a .3455(3) .2501(4) .6270(3) .039(4) 1.00000 Uani
F1a .3988(4) .1317(5) .7807(3) .079(5) 1.00000 Uani
F2a .2585(4) .1924(4) .7803(3) .076(5) 1.00000 Uani
F3a .3882(6) .2788(5) .7410(3) .120(7) 1.00000 Uani
C1b .6004(4) .1216(5) .5693(4) .034(5) 1.00000 Uani
C2b .6444(5) .1405(8) .6277(5) .067(8) 1.00000 Uani
O1b .5156(3) .1522(3) .5648(3) .037(4) 1.00000 Uani
O2b .6569(3) .0838(4) .5318(3) .040(4) 1.00000 Uani
F1b .7084(4) .2140(5) .6047(4) .106(7) 1.00000 Uani
F2b .5768(4) .1624(7) .6750(3) .143(8) 1.00000 Uani
F3b .6959(4) .0669(5) .6552(3) .100(6) 1.00000 Uani
C1c .3899(5) .1272(5) .3903(4) .031(5) 1.00000 Uani
C2c .3243(4) .1803(5) .3389(3) .062(9) 1.00000 Uani
O1c .3525(4) .1326(4) .4490(3) .055(5) 1.00000 Uani
O2c .4656(4) .0929(4) .3690(3) .067(5) 1.00000 Uani
F1c .3444(10) .1538(10) .2828(7) .11(3) .50000 Uani
F2c .3414(8) .2727(6) .3263(6) .057(9) .50000 Uani
F3c .2319(8) .1619(9) .3646(6) .109(17) .50000 Uani
F3c' .2400(11) .1359(13) .3505(8) .23(3) .50000 Uani
F2c' .3099(15) .2663(14) .3459(8) .23(4) .50000 Uani
F1c' .3656(10) .1842(13) .2794(7) .090(14) .50000 Uani
H011 .380(5) -.037(6) .535(4) .05000 1.00000 Uiso
H012 .456(5) -.039(5) .582(4) .05000 1.00000 Uiso
H2 .22266 .47458 .39413 .05000 1.00000 Uiso
H3 .04988 .41189 .40534 .05000 1.00000 Uiso
H4 -.00335 .25722 .48161 .05000 1.00000 Uiso
H8 .62938 .23044 .46218 .05000 1.00000 Uiso
H9 .77644 .33889 .41883 .05000 1.00000 Uiso
H11 .58992 .58294 .39052 .05000 1.00000 Uiso
H15 1.03306 .56035 .43150 .05000 1.00000 Uiso
H16 1.15213 .69307 .36748 .05000 1.00000 Uiso
H18 .93414 .81109 .24609 .05000 1.00000 Uiso
H19 .81777 .67494 .30816 .05000 1.00000 Uiso
H22 1.39404 .87075 .19213 .05000 1.00000 Uiso
H23 1.47978 1.02678 .14331 .05000 1.00000 Uiso
H25 1.19630 1.15865 .15946 .05000 1.00000 Uiso
H26 1.11192 1.00330 .21395 .05000 1.00000 Uiso
H271 1.51844 1.17875 .15419 .05000 1.00000 Uiso
H272 1.52100 1.16519 .07121 .05000 1.00000 Uiso
H281 1.47524 1.33447 .03633 .05000 1.00000 Uiso
H282 1.48308 1.34626 .11840 .05000 1.00000 Uiso
H291 1.66071 1.30262 .10054 .05000 1.00000 Uiso
H292 1.65232 1.29393 .01786 .05000 1.00000 Uiso
H301 1.61062 1.46127 -.01224 .05000 1.00000 Uiso
H302 1.61838 1.47008 .07052 .05000 1.00000 Uiso
H311 1.79658 1.43095 .05061 .05000 1.00000 Uiso
H312 1.78791 1.42642 -.03289 .05000 1.00000 Uiso
H321 1.74239 1.59340 -.05757 .05000 1.00000 Uiso
H322 1.75465 1.59733 .02544 .05000 1.00000 Uiso
H331 1.93099 1.56426 .00192 .05000 1.00000 Uiso
H332 1.92033 1.55304 -.07983 .05000 1.00000 Uiso
H341 1.87846 1.71876 -.11270 .05000 1.00000 Uiso
H342 1.88119 1.73125 -.03007 .05000 1.00000 Uiso
H351 2.05859 1.70340 -.04605 .05000 1.00000 Uiso
H352 2.05627 1.68940 -.12836 .05000 1.00000 Uiso
H361 2.00553 1.85258 -.16329 .05000 1.00000 Uiso
H362 2.00325 1.86710 -.08058 .05000 1.00000 Uiso
H371 2.18402 1.84175 -.09274 .05000 1.00000 Uiso
H372 2.18678 1.82551 -.17506 .05000 1.00000 Uiso
H381 2.13038 1.98853 -.21194 .05000 1.00000 Uiso
H382 2.12762 2.00477 -.12962 .05000 1.00000 Uiso
H383 2.24261 1.99004 -.18063 .05000 1.00000 Uiso
H391 .29739 .55302 .43582 .05000 1.00000 Uiso
H392 .41743 .60509 .42643 .05000 1.00000 Uiso
H401 .45906 .58336 .31100 .05000 1.00000 Uiso
H402 .33902 .53129 .32039 .05000 1.00000 Uiso
H403 .35160 .65238 .31915 .05000 1.00000 Uiso
H43 .26930 -.07769 .66193 .05000 1.00000 Uiso
H44 .15914 -.21937 .72003 .05000 1.00000 Uiso
H46 -.09766 -.06973 .65957 .05000 1.00000 Uiso
H50 -.02703 -.49241 .71140 .05000 1.00000 Uiso
H51 -.16225 -.61388 .76574 .05000 1.00000 Uiso
H53 -.33655 -.40557 .84479 .05000 1.00000 Uiso
H54 -.20196 -.28413 .78893 .05000 1.00000 Uiso
H57 -.34427 -.76080 .90318 .05000 1.00000 Uiso
H58 -.44352 -.90721 .95910 .05000 1.00000 Uiso
H60 -.71209 -.76254 .93043 .05000 1.00000 Uiso
H61 -.61332 -.61447 .87191 .05000 1.00000 Uiso
H621 -.76744 -.89621 1.02195 .05000 1.00000 Uiso
H622 -.76026 -.91531 .94000 .05000 1.00000 Uiso
H631 -.72547 -1.08176 .98239 .05000 1.00000 Uiso
H632 -.72662 -1.06377 1.06407 .05000 1.00000 Uiso
H641 -.90295 -1.02952 1.07364 .05000 1.00000 Uiso
H642 -.90126 -1.04976 .99252 .05000 1.00000 Uiso
H651 -.84779 -1.21229 1.03424 .05000 1.00000 Uiso
H652 -.85573 -1.19127 1.11570 .05000 1.00000 Uiso
H661 -1.03395 -1.17107 1.12330 .05000 1.00000 Uiso
H662 -1.02602 -1.19206 1.04182 .05000 1.00000 Uiso
H671 -.97043 -1.35085 1.08292 .05000 1.00000 Uiso
H672 -.97518 -1.33014 1.16421 .05000 1.00000 Uiso
H681 -1.15326 -1.31154 1.17449 .05000 1.00000 Uiso
H682 -1.14751 -1.33504 1.09394 .05000 1.00000 Uiso
H691 -1.09289 -1.49390 1.13638 .05000 1.00000 Uiso
H692 -1.09336 -1.47087 1.21656 .05000 1.00000 Uiso
H701 -1.26932 -1.45209 1.23151 .05000 1.00000 Uiso
H702 -1.27016 -1.47125 1.15037 .05000 1.00000 Uiso
H711 -1.21530 -1.63261 1.18900 .05000 1.00000 Uiso
H712 -1.21659 -1.61320 1.27031 .05000 1.00000 Uiso
H721 -1.39255 -1.59384 1.28605 .05000 1.00000 Uiso
H722 -1.39435 -1.60322 1.20259 .05000 1.00000 Uiso
H731 -1.34199 -1.76573 1.23227 .05000 1.00000 Uiso
H732 -1.34019 -1.75635 1.31573 .05000 1.00000 Uiso
H733 -1.45400 -1.75583 1.28699 .05000 1.00000 Uiso
H741 -.12667 .08326 .61795 .05000 1.00000 Uiso
H742 -.07939 .19441 .56526 .05000 1.00000 Uiso
H751 -.04510 .12439 .46822 .05000 1.00000 Uiso
H752 -.09238 .01324 .52091 .05000 1.00000 Uiso
H753 -.17311 .10882 .50424 .05000 1.00000 Uiso
